data_1535312
loop_
_publ_author_name
'Synecek, V.'
'Hanic, P.'

_publ_section_title
;
 The crystal structure of ammonium metavanadate
;
_journal_name_full 'Czechoslovak Journal of Physics'
_journal_page_first 120
_journal_page_last 130
_journal_volume 4
_journal_year 1954
_chemical_formula_sum 'H4 N O3 V'
_chemical_name_systematic '(N H4) (V O3)'
_space_group_IT_number 57
_symmetry_space_group_name_Hall '-P 2c 2b'
_symmetry_space_group_name_H-M 'P b c m'
_cell_angle_alpha 90
_cell_angle_beta 90
_cell_angle_gamma 90
_cell_formula_units_Z 4
_cell_length_a 4.92
_cell_length_b 11.82
_cell_length_c 5.85
_cell_volume 340.203
_citation_journal_id_ASTM CZYPAO
_cod_data_source_file Synecek_CZYPAO_1954_515.cif
_cod_data_source_block H4N1O3V1
_cod_original_cell_volume 340.2032
_cod_original_formula_sum 'H4 N1 O3 V1'
_cod_database_code 1535312

loop_
_symmetry_equiv_pos_as_xyz
x,y,z
-x,-y,z+1/2
x,-y+1/2,-z
-x,y+1/2,-z+1/2
-x,-y,-z
x,y,-z-1/2
-x,y-1/2,z
x,-y-1/2,z-1/2

loop_
_atom_site_label
_atom_site_type_symbol
_atom_site_fract_x
_atom_site_fract_y
_atom_site_fract_z
_atom_site_occupancy
_atom_site_U_iso_or_equiv
O1 O-2 0.578 0.25 0 1 0.0
O3 O-2 0.585 0.045 0.25 1 0.0
N1 N-3 0.936 0.412 0.25 1 0.0
V1 V+5 0.465 0.174 0.25 1 0.0
O2 O-2 0.128 0.171 0.25 1 0.0
